data_4333711
loop_
_publ_author_name
'Keith Izod'
'James M. Watson'
'William Clegg'
'Ross W. Harrington'

_publ_section_title
;
 Phosphido-Borane and Phosphido-Bis(Borane) Complexes of the Alkali
 Metals, a Comparative Study
;
_journal_name_full 'Inorganic Chemistry'
_journal_page_first 1466
_journal_page_last 1475
_journal_paper_doi 10.1021/ic302205b
_journal_volume 52
_journal_year 2013
_chemical_formula_moiety 'C30 H68 B4 K2 O P2 Si4'
_chemical_formula_sum 'C30 H68 B4 K2 O P2 Si4'
_chemical_formula_weight 740.58
_chemical_name_systematic
;
 ?
;
_space_group_IT_number 2
_symmetry_cell_setting triclinic
_symmetry_space_group_name_Hall '-P 1'
_symmetry_space_group_name_H-M 'P -1'
_atom_sites_solution_hydrogens mixed
_atom_sites_solution_primary direct
_atom_sites_solution_secondary difmap
_audit_creation_method SHELXL-97
_cell_angle_alpha 76.367(4)
_cell_angle_beta 89.297(4)
_cell_angle_gamma 71.341(4)
_cell_formula_units_Z 1
_cell_length_a 8.4901(4)
_cell_length_b 9.7266(5)
_cell_length_c 14.6681(7)
_cell_measurement_reflns_used 5118
_cell_measurement_temperature 150(2)
_cell_measurement_theta_max 28.42
_cell_measurement_theta_min 3.19
_cell_volume 1112.66(10)
_computing_cell_refinement
;
CrysAlisPro, Oxford Diffraction Ltd.,
Version 1.171.33.66 (release 28-04-2010 CrysAlis171 .NET)
(compiled Apr 28 2010,14:27:37)
;
_computing_data_collection
;
CrysAlisPro, Oxford Diffraction Ltd.,
Version 1.171.33.66 (release 28-04-2010 CrysAlis171 .NET)
(compiled Apr 28 2010,14:27:37)
;
_computing_data_reduction
;
CrysAlisPro, Oxford Diffraction Ltd.,
Version 1.171.33.66 (release 28-04-2010 CrysAlis171 .NET)
(compiled Apr 28 2010,14:27:37)
;
_computing_molecular_graphics 'Bruker SHELXTL'
_computing_publication_material 'Bruker SHELXTL and local programs'
_computing_structure_refinement 'Bruker SHELXTL'
_computing_structure_solution 'Bruker SHELXTL'
_diffrn_ambient_temperature 150(2)
_diffrn_detector_area_resol_mean 10.3968
_diffrn_measured_fraction_theta_full 0.977
_diffrn_measured_fraction_theta_max 0.823
_diffrn_measurement_device_type 'Oxford Diffraction Gemini A Ultra diffractometer'
_diffrn_measurement_method '\w scans'
_diffrn_radiation_monochromator none
_diffrn_radiation_source 'sealed tube with Enhance optics'
_diffrn_radiation_type MoK\a
_diffrn_radiation_wavelength 0.71073
_diffrn_reflns_av_R_equivalents 0.0269
_diffrn_reflns_av_sigmaI/netI 0.0499
_diffrn_reflns_limit_h_max 10
_diffrn_reflns_limit_h_min -11
_diffrn_reflns_limit_k_max 11
_diffrn_reflns_limit_k_min -12
_diffrn_reflns_limit_l_max 17
_diffrn_reflns_limit_l_min -19
_diffrn_reflns_number 10096
_diffrn_reflns_theta_full 26.00
_diffrn_reflns_theta_max 28.48
_diffrn_reflns_theta_min 3.20
_exptl_absorpt_coefficient_mu 0.414
_exptl_absorpt_correction_T_max 0.886
_exptl_absorpt_correction_T_min 0.852
_exptl_absorpt_correction_type multi-scan
_exptl_absorpt_process_details
;
CrysAlisPro, Oxford Diffraction Ltd.,
Version 1.171.33.66 (release 28-04-2010 CrysAlis171 .NET)
(compiled Apr 28 2010,14:27:37)
empirical absorption correction using spherical harmonics,
 implemented in SCALE3 ABSPACK scaling algorithm.
;
_exptl_crystal_colour colourless
_exptl_crystal_density_diffrn 1.105
_exptl_crystal_description block
_exptl_crystal_F_000 400
_exptl_crystal_size_max 0.40
_exptl_crystal_size_mid 0.30
_exptl_crystal_size_min 0.30
_refine_diff_density_max 0.368
_refine_diff_density_min -0.448
_refine_diff_density_rms 0.049
_refine_ls_extinction_method none
_refine_ls_goodness_of_fit_ref 0.923
_refine_ls_hydrogen_treatment mixed
_refine_ls_matrix_type full
_refine_ls_number_parameters 247
_refine_ls_number_reflns 4636
_refine_ls_number_restraints 46
_refine_ls_restrained_S_all 0.919
_refine_ls_R_factor_all 0.0504
_refine_ls_R_factor_gt 0.0328
_refine_ls_shift/su_max 0.001
_refine_ls_shift/su_mean 0.000
_refine_ls_structure_factor_coef Fsqd
_refine_ls_weighting_details 'calc w=1/[\s^2^(Fo^2^)+(0.0467P)^2^+0.0000P] where P=(Fo^2^+2Fc^2^)/3'
_refine_ls_weighting_scheme calc
_refine_ls_wR_factor_gt 0.0779
_refine_ls_wR_factor_ref 0.0814
_reflns_number_gt 3377
_reflns_number_total 4636
_reflns_threshold_expression I>2\s(I)
_cod_data_source_file ic302205b_si_001_7.cif
_cod_data_source_block ki471_compound_18a
_cod_original_cell_volume 1112.66(9)
_cod_database_code 4333711

loop_
_symmetry_equiv_pos_as_xyz
'x, y, z'
'-x, -y, -z'

loop_
_atom_site_label
_atom_site_type_symbol
_atom_site_fract_x
_atom_site_fract_y
_atom_site_fract_z
_atom_site_U_iso_or_equiv
_atom_site_adp_type
_atom_site_occupancy
_atom_site_symmetry_multiplicity
_atom_site_calc_flag
_atom_site_refinement_flags
_atom_site_disorder_assembly
_atom_site_disorder_group
K K 0.28099(5) -0.07457(4) 0.52877(3) 0.02974(12) Uani 1 1 d . . .
P P 0.15009(5) 0.25037(4) 0.30595(3) 0.01588(11) Uani 1 1 d . . .
Si1 Si 0.32036(6) 0.36639(5) 0.12598(4) 0.02470(13) Uani 1 1 d . . .
Si2 Si 0.19693(6) 0.08351(5) 0.14254(4) 0.02464(13) Uani 1 1 d . . .
B1 B 0.0047(2) 0.1402(2) 0.36291(14) 0.0225(4) Uani 1 1 d . . .
H1A H -0.001(2) 0.160(2) 0.4358(14) 0.033(5) Uiso 1 1 d . . .
H1B H 0.061(2) 0.020(2) 0.3702(14) 0.036(5) Uiso 1 1 d . . .
H1C H -0.116(2) 0.1871(19) 0.3239(13) 0.026(5) Uiso 1 1 d . . .
B2 B 0.3640(2) 0.1802(2) 0.37686(15) 0.0226(4) Uani 1 1 d . . .
H2A H 0.427(2) 0.062(2) 0.3747(14) 0.033(5) Uiso 1 1 d . . .
H2B H 0.335(2) 0.1861(19) 0.4526(14) 0.029(5) Uiso 1 1 d . . .
H2C H 0.439(3) 0.250(2) 0.3497(15) 0.043(6) Uiso 1 1 d . . .
C1 C 0.17224(19) 0.26381(17) 0.17943(11) 0.0175(3) Uani 1 1 d . . .
H1 H 0.0606 0.3320 0.1497 0.021 Uiso 1 1 calc R . .
C2 C 0.2527(3) 0.4528(3) -0.00141(15) 0.0483(6) Uani 1 1 d . . .
H2D H 0.3393 0.4891 -0.0330 0.072 Uiso 1 1 calc R . .
H2E H 0.1488 0.5368 -0.0073 0.072 Uiso 1 1 calc R . .
H2F H 0.2346 0.3778 -0.0306 0.072 Uiso 1 1 calc R . .
C3 C 0.3186(3) 0.5278(2) 0.17491(15) 0.0376(5) Uani 1 1 d . . .
H3A H 0.3942 0.5769 0.1413 0.056 Uiso 1 1 calc R . .
H3B H 0.3552 0.4915 0.2419 0.056 Uiso 1 1 calc R . .
H3C H 0.2054 0.5996 0.1672 0.056 Uiso 1 1 calc R . .
C4 C 0.5387(2) 0.2356(2) 0.13908(17) 0.0409(5) Uani 1 1 d . . .
H4A H 0.6127 0.2905 0.1103 0.061 Uiso 1 1 calc R . .
H4B H 0.5449 0.1556 0.1078 0.061 Uiso 1 1 calc R . .
H4C H 0.5731 0.1921 0.2060 0.061 Uiso 1 1 calc R . .
C5 C 0.3552(3) -0.0802(2) 0.22031(18) 0.0489(6) Uani 1 1 d . . .
H5A H 0.3697 -0.1694 0.1966 0.073 Uiso 1 1 calc R . .
H5B H 0.3178 -0.0967 0.2842 0.073 Uiso 1 1 calc R . .
H5C H 0.4616 -0.0610 0.2211 0.073 Uiso 1 1 calc R . .
C6 C 0.2589(3) 0.0955(3) 0.01879(16) 0.0471(6) Uani 1 1 d . . .
H6A H 0.2680 0.0016 0.0020 0.071 Uiso 1 1 calc R . .
H6B H 0.3667 0.1125 0.0134 0.071 Uiso 1 1 calc R . .
H6C H 0.1745 0.1785 -0.0239 0.071 Uiso 1 1 calc R . .
C7 C -0.0057(3) 0.0489(2) 0.14239(16) 0.0395(5) Uani 1 1 d . . .
H7A H 0.0096 -0.0458 0.1253 0.059 Uiso 1 1 calc R . .
H7B H -0.0858 0.1308 0.0966 0.059 Uiso 1 1 calc R . .
H7C H -0.0479 0.0436 0.2052 0.059 Uiso 1 1 calc R . .
C8 C 0.0365(2) 0.44313(18) 0.31106(12) 0.0199(4) Uani 1 1 d . . .
C9 C 0.0861(3) 0.5087(2) 0.37424(15) 0.0389(5) Uani 1 1 d . . .
H9 H 0.1812 0.4533 0.4165 0.047 Uiso 1 1 calc R . .
C10 C -0.0020(3) 0.6550(2) 0.37656(19) 0.0567(7) Uani 1 1 d . . .
H10 H 0.0334 0.6990 0.4204 0.068 Uiso 1 1 calc R . .
C11 C -0.1391(3) 0.7363(2) 0.31640(17) 0.0473(6) Uani 1 1 d . . .
H11 H -0.1977 0.8369 0.3176 0.057 Uiso 1 1 calc R . .
C12 C -0.1916(3) 0.6719(2) 0.25430(15) 0.0418(5) Uani 1 1 d . . .
H12 H -0.2874 0.7278 0.2127 0.050 Uiso 1 1 calc R . .
C13 C -0.1054(2) 0.5256(2) 0.25213(13) 0.0309(4) Uani 1 1 d . . .
H13 H -0.1439 0.4811 0.2097 0.037 Uiso 1 1 calc R . .
O O 0.3805(4) -0.3491(4) 0.4845(3) 0.0389(8) Uani 0.50 1 d PDU A -1
C14 C 0.5182(9) -0.3908(8) 0.4319(5) 0.0363(17) Uani 0.50 1 d PDU A -1
H14A H 0.6041 -0.3489 0.4467 0.044 Uiso 0.50 1 calc PR A -1
H14B H 0.4845 -0.3526 0.3638 0.044 Uiso 0.50 1 calc PR A -1
C15 C 0.5857(13) -0.5582(10) 0.4571(8) 0.045(2) Uani 0.50 1 d PDU A -1
H15A H 0.7081 -0.5944 0.4537 0.055 Uiso 0.50 1 calc PR A -1
H15B H 0.5338 -0.6004 0.4153 0.055 Uiso 0.50 1 calc PR A -1
C16 C 0.5378(11) -0.5982(10) 0.5568(7) 0.058(3) Uani 0.50 1 d PDU A -1
H16A H 0.6276 -0.6069 0.6025 0.070 Uiso 0.50 1 calc PR A -1
H16B H 0.5130 -0.6935 0.5703 0.070 Uiso 0.50 1 calc PR A -1
C17 C 0.3834(12) -0.4681(11) 0.5603(7) 0.036(2) Uani 0.50 1 d PDU A -1
H17A H 0.2824 -0.4967 0.5559 0.044 Uiso 0.50 1 calc PR A -1
H17B H 0.3864 -0.4387 0.6203 0.044 Uiso 0.50 1 calc PR A -1

loop_
_atom_site_aniso_label
_atom_site_aniso_U_11
_atom_site_aniso_U_22
_atom_site_aniso_U_33
_atom_site_aniso_U_23
_atom_site_aniso_U_13
_atom_site_aniso_U_12
K 0.0189(2) 0.0339(2) 0.0301(2) 0.00771(18) -0.00416(16) -0.01095(16)
P 0.0146(2) 0.0168(2) 0.0143(2) -0.00106(17) -0.00135(16) -0.00430(16)
Si1 0.0220(3) 0.0296(3) 0.0218(3) -0.0030(2) 0.0052(2) -0.0100(2)
Si2 0.0194(3) 0.0259(3) 0.0293(3) -0.0136(2) -0.0016(2) -0.00332(19)
B1 0.0191(10) 0.0282(11) 0.0203(11) -0.0011(9) 0.0003(8) -0.0112(8)
B2 0.0200(10) 0.0243(11) 0.0211(11) 0.0016(9) -0.0067(8) -0.0088(8)
C1 0.0149(8) 0.0187(8) 0.0159(9) -0.0027(7) -0.0010(6) -0.0023(6)
C2 0.0515(14) 0.0646(15) 0.0276(12) 0.0045(11) 0.0059(10) -0.0288(12)
C3 0.0435(12) 0.0320(11) 0.0410(12) -0.0034(9) 0.0087(10) -0.0216(9)
C4 0.0245(10) 0.0476(12) 0.0535(14) -0.0154(11) 0.0101(10) -0.0135(9)
C5 0.0450(13) 0.0247(10) 0.0702(17) -0.0215(11) -0.0194(12) 0.0061(9)
C6 0.0426(13) 0.0677(15) 0.0458(14) -0.0377(12) 0.0148(10) -0.0212(11)
C7 0.0368(12) 0.0496(13) 0.0434(13) -0.0222(11) 0.0028(10) -0.0218(10)
C8 0.0221(9) 0.0186(8) 0.0170(9) -0.0028(7) 0.0048(7) -0.0050(7)
C9 0.0416(12) 0.0307(11) 0.0411(13) -0.0157(10) -0.0123(10) -0.0020(9)
C10 0.0706(17) 0.0355(13) 0.0649(17) -0.0305(12) -0.0119(14) -0.0047(12)
C11 0.0570(15) 0.0228(10) 0.0516(15) -0.0103(10) 0.0082(12) 0.0021(10)
C12 0.0400(12) 0.0348(11) 0.0293(11) -0.0028(9) 0.0026(9) 0.0132(9)
C13 0.0306(10) 0.0310(10) 0.0230(10) -0.0081(8) -0.0007(8) 0.0019(8)
O 0.042(2) 0.0323(18) 0.038(2) -0.0054(16) 0.0078(16) -0.0086(15)
C14 0.049(5) 0.029(3) 0.032(3) -0.008(2) 0.011(3) -0.015(3)
C15 0.037(4) 0.042(5) 0.070(7) -0.034(5) 0.005(4) -0.016(3)
C16 0.048(5) 0.042(4) 0.074(5) 0.021(3) -0.009(4) -0.024(4)
C17 0.046(5) 0.044(4) 0.027(3) -0.007(2) 0.001(3) -0.027(3)

loop_
_atom_type_symbol
_atom_type_description
_atom_type_scat_dispersion_real
_atom_type_scat_dispersion_imag
_atom_type_scat_source
C C 0.0033 0.0016 'International Tables Vol C Tables 4.2.6.8 and 6.1.1.4'
H H 0.0000 0.0000 'International Tables Vol C Tables 4.2.6.8 and 6.1.1.4'
B B 0.0013 0.0007 'International Tables Vol C Tables 4.2.6.8 and 6.1.1.4'
Si Si 0.0817 0.0704 'International Tables Vol C Tables 4.2.6.8 and 6.1.1.4'
K K 0.2009 0.2494 'International Tables Vol C Tables 4.2.6.8 and 6.1.1.4'
P P 0.1023 0.0942 'International Tables Vol C Tables 4.2.6.8 and 6.1.1.4'
O O 0.0106 0.0060 'International Tables Vol C Tables 4.2.6.8 and 6.1.1.4'

loop_
_geom_angle_atom_site_label_1
_geom_angle_atom_site_label_2
_geom_angle_atom_site_label_3
_geom_angle
_geom_angle_site_symmetry_1
_geom_angle_site_symmetry_3
H1A K H1A 70.8(6) . 2_556
H1A K H1B 37.3(5) . .
H1A K H1B 34.1(5) 2_556 2_556
H1A K H1B 61.8(5) . 2_556
H1A K H1B 67.9(6) 2_556 .
H1A K H1C 38.9(5) 2_556 2_556
H1A K H1C 95.9(6) . 2_556
H1A K H2A 79.6(5) . .
H1A K H2A 141.3(6) 2_556 2_656
H1A K H2A 129.5(5) . 2_656
H1A K H2A 138.9(6) 2_556 .
H1A K H2B 64.9(5) . .
H1A K H2B 144.3(5) 2_556 2_656
H1A K H2B 143.9(5) . 2_656
H1A K H2B 134.8(5) 2_556 .
H1A K H2C 114.7(6) 2_556 2_656
H1A K H2C 164.0(6) . 2_656
H1A K O 121.5(4) . .
H1A K O 78.6(4) 2_556 .
H1B K H1B 81.1(6) . 2_556
H1B K H1C 34.6(5) 2_556 2_556
H1B K H1C 106.0(5) . 2_556
H1B K H2A 71.2(5) . .
H1B K H2A 118.9(5) 2_556 2_656
H1B K H2A 149.7(5) . 2_656
H1B K H2A 140.8(5) 2_556 .
H1B K H2B 81.8(6) . .
H1B K H2B 148.3(5) 2_556 2_656
H1B K H2B 130.4(5) . 2_656
H1B K H2B 111.2(5) 2_556 .
H1B K H2C 113.6(6) 2_556 2_656
H1B K H2C 158.2(6) . 2_656
H1B K O 85.2(4) . .
H1B K O 111.2(4) 2_556 .
H1C K H2A 102.4(5) 2_556 2_656
H1C K H2A 175.4(5) 2_556 .
H1C K H2B 117.9(5) 2_556 2_656
H1C K H2B 137.8(5) 2_556 .
H1C K H2C 82.3(6) 2_556 2_656
H1C K O 89.4(4) 2_556 .
H2A K H2A 79.8(6) . 2_656
H2A K H2B 39.0(5) . .
H2A K H2B 35.7(5) 2_656 2_656
H2A K H2B 66.2(5) . 2_656
H2A K H2B 70.0(6) 2_656 .
H2A K H2C 37.1(5) 2_656 2_656
H2A K H2C 101.7(6) . 2_656
H2A K O 93.9(4) . .
H2A K O 105.5(4) 2_656 .
H2B K H2B 80.8(5) . 2_656
H2B K H2C 35.8(5) 2_656 2_656
H2B K H2C 105.9(6) . 2_656
H2B K O 132.8(4) . .
H2B K O 73.9(3) 2_656 .
H2C K O 74.5(4) 2_656 .
B1 P B2 111.63(9) . .
B1 P C1 115.07(8) . .
B1 P C8 103.43(8) . .
B2 P C1 112.23(8) . .
B2 P C8 110.00(8) . .
C1 P C8 103.69(7) . .
C1 Si1 C2 108.35(9) . .
C1 Si1 C3 115.04(8) . .
C1 Si1 C4 110.80(8) . .
C2 Si1 C3 104.20(10) . .
C2 Si1 C4 110.22(11) . .
C3 Si1 C4 108.00(10) . .
C1 Si2 C5 111.95(8) . .
C1 Si2 C6 111.90(9) . .
C1 Si2 C7 110.36(8) . .
C5 Si2 C6 108.03(11) . .
C5 Si2 C7 109.66(11) . .
C6 Si2 C7 104.66(10) . .
P B1 H1A 101.5(9) . .
P B1 H1B 112.1(10) . .
P B1 H1C 109.4(9) . .
H1A B1 H1B 107.5(14) . .
H1A B1 H1C 112.6(13) . .
H1B B1 H1C 113.1(14) . .
P B2 H2A 107.9(10) . .
P B2 H2B 106.0(9) . .
P B2 H2C 111.5(11) . .
H2A B2 H2B 109.6(14) . .
H2A B2 H2C 111.9(14) . .
H2B B2 H2C 109.8(14) . .
P C1 Si1 114.40(8) . .
P C1 Si2 114.66(8) . .
P C1 H1 103.6 . .
Si1 C1 Si2 114.79(8) . .
Si1 C1 H1 103.6 . .
Si2 C1 H1 103.6 . .
Si1 C2 H2D 109.5 . .
Si1 C2 H2E 109.5 . .
Si1 C2 H2F 109.5 . .
H2D C2 H2E 109.5 . .
H2D C2 H2F 109.5 . .
H2E C2 H2F 109.5 . .
Si1 C3 H3A 109.5 . .
Si1 C3 H3B 109.5 . .
Si1 C3 H3C 109.5 . .
H3A C3 H3B 109.5 . .
H3A C3 H3C 109.5 . .
H3B C3 H3C 109.5 . .
Si1 C4 H4A 109.5 . .
Si1 C4 H4B 109.5 . .
Si1 C4 H4C 109.5 . .
H4A C4 H4B 109.5 . .
H4A C4 H4C 109.5 . .
H4B C4 H4C 109.5 . .
Si2 C5 H5A 109.5 . .
Si2 C5 H5B 109.5 . .
Si2 C5 H5C 109.5 . .
H5A C5 H5B 109.5 . .
H5A C5 H5C 109.5 . .
H5B C5 H5C 109.5 . .
Si2 C6 H6A 109.5 . .
Si2 C6 H6B 109.5 . .
Si2 C6 H6C 109.5 . .
H6A C6 H6B 109.5 . .
H6A C6 H6C 109.5 . .
H6B C6 H6C 109.5 . .
Si2 C7 H7A 109.5 . .
Si2 C7 H7B 109.5 . .
Si2 C7 H7C 109.5 . .
H7A C7 H7B 109.5 . .
H7A C7 H7C 109.5 . .
H7B C7 H7C 109.5 . .
P C8 C9 121.61(13) . .
P C8 C13 120.04(13) . .
C9 C8 C13 118.33(16) . .
C8 C9 H9 119.8 . .
C8 C9 C10 120.47(19) . .
H9 C9 C10 119.8 . .
C9 C10 H10 119.7 . .
C9 C10 C11 120.5(2) . .
H10 C10 C11 119.7 . .
C10 C11 H11 120.2 . .
C10 C11 C12 119.69(18) . .
H11 C11 C12 120.2 . .
C11 C12 H12 119.9 . .
C11 C12 C13 120.13(19) . .
H12 C12 C13 119.9 . .
C8 C13 C12 120.80(18) . .
C8 C13 H13 119.6 . .
C12 C13 H13 119.6 . .
K O C14 121.1(3) . .
K O C17 113.6(5) . .
C14 O C17 110.3(6) . .
O C14 H14A 110.3 . .
O C14 H14B 110.3 . .
O C14 C15 107.3(6) . .
H14A C14 H14B 108.5 . .
H14A C14 C15 110.3 . .
H14B C14 C15 110.3 . .
C14 C15 H15A 111.2 . .
C14 C15 H15B 111.2 . .
C14 C15 C16 102.7(6) . .
H15A C15 H15B 109.1 . .
H15A C15 C16 111.2 . .
H15B C15 C16 111.2 . .
C15 C16 H16A 111.1 . .
C15 C16 H16B 111.1 . .
C15 C16 C17 103.2(6) . .
H16A C16 H16B 109.1 . .
H16A C16 C17 111.1 . .
H16B C16 C17 111.1 . .
O C17 C16 107.8(6) . .
O C17 H17A 110.2 . .
O C17 H17B 110.2 . .
C16 C17 H17A 110.2 . .
C16 C17 H17B 110.2 . .
H17A C17 H17B 108.5 . .

loop_
_geom_bond_atom_site_label_1
_geom_bond_atom_site_label_2
_geom_bond_distance
_geom_bond_site_symmetry_2
K H1A 2.813(18) .
K H1A 2.766(18) 2_556
K H1B 2.78(2) .
K H1B 3.191(19) 2_556
K H1C 2.762(18) 2_556
K H2A 2.822(19) .
K H2A 2.924(18) 2_656
K H2B 2.698(18) .
K H2B 3.084(18) 2_656
K H2C 2.79(2) 2_656
K O 2.762(3) .
P B1 1.941(2) .
P B2 1.940(2) .
P C1 1.8410(16) .
P C8 1.8326(16) .
Si1 C1 1.8978(16) .
Si1 C2 1.872(2) .
Si1 C3 1.870(2) .
Si1 C4 1.864(2) .
Si2 C1 1.9030(16) .
Si2 C5 1.859(2) .
Si2 C6 1.871(2) .
Si2 C7 1.856(2) .
B1 H1A 1.128(19) .
B1 H1B 1.093(19) .
B1 H1C 1.085(18) .
B2 H2A 1.114(18) .
B2 H2B 1.146(19) .
B2 H2C 1.08(2) .
C1 H1 1.000 .
C2 H2D 0.980 .
C2 H2E 0.980 .
C2 H2F 0.980 .
C3 H3A 0.980 .
C3 H3B 0.980 .
C3 H3C 0.980 .
C4 H4A 0.980 .
C4 H4B 0.980 .
C4 H4C 0.980 .
C5 H5A 0.980 .
C5 H5B 0.980 .
C5 H5C 0.980 .
C6 H6A 0.980 .
C6 H6B 0.980 .
C6 H6C 0.980 .
C7 H7A 0.980 .
C7 H7B 0.980 .
C7 H7C 0.980 .
C8 C9 1.380(3) .
C8 C13 1.386(2) .
C9 H9 0.950 .
C9 C10 1.388(3) .
C10 H10 0.950 .
C10 C11 1.366(3) .
C11 H11 0.950 .
C11 C12 1.370(3) .
C12 H12 0.950 .
C12 C13 1.384(3) .
C13 H13 0.950 .
O C14 1.396(7) .
O C17 1.397(8) .
C14 H14A 0.990 .
C14 H14B 0.990 .
C14 C15 1.498(9) .
C15 H15A 0.990 .
C15 H15B 0.990 .
C15 C16 1.509(10) .
C16 H16A 0.990 .
C16 H16B 0.990 .
C16 C17 1.513(10) .
C17 H17A 0.990 .
C17 H17B 0.990 .
